data_4338078
loop_
_publ_author_name
'Batke, Sonja'
'Sietzen, Malte'
'Wadepohl, Hubert'
'Ballmann, Joachim'

_publ_section_title
;
 A Tripodal Benzylene-Linked Trisamidophosphine Ligand Scaffold: Synthesis
 and Coordination Chemistry with Group(IV) Metals.
;
_journal_issue 8
_journal_name_full 'Inorganic chemistry'
_journal_page_first 4144
_journal_page_last 4153
_journal_paper_doi 10.1021/ic500163c
_journal_volume 53
_journal_year 2014
_chemical_formula_moiety 'C30 H45 Cl N3 P Si3 Zr'
_chemical_formula_sum 'C30 H45 Cl N3 P Si3 Zr'
_chemical_formula_weight 689.60
_chemical_properties_physical air-sensitive
_space_group_crystal_system monoclinic
_space_group_IT_number 14
_space_group_name_Hall '-P 2ybc'
_space_group_name_H-M_alt 'P 1 21/c 1'
_symmetry_cell_setting monoclinic
_symmetry_Int_Tables_number 14
_symmetry_space_group_name_Hall '-P 2ybc'
_symmetry_space_group_name_H-M 'P 1 21/c 1'
_atom_sites_solution_hydrogens geom
_atom_sites_solution_primary iterative
_atom_sites_solution_secondary difmap
_audit_block_code ba_sb7
_audit_creation_date 2013-10-11
_audit_update_record 'Fri Oct 11 12:40:50 CEST 2013'
_cell_angle_alpha 90
_cell_angle_beta 105.986(17)
_cell_angle_gamma 90
_cell_formula_units_Z 4
_cell_length_a 11.408(5)
_cell_length_b 16.448(7)
_cell_length_c 19.168(10)
_cell_measurement_reflns_used 8165
_cell_measurement_temperature 100(2)
_cell_measurement_theta_max 32.00
_cell_measurement_theta_min 2.23
_cell_volume 3458(3)
_computing_cell_refinement
;
SAINT 8.x (Bruker AXS, 1997-2012). Includes estimated systematic errors
 of the unit cell constants from Monte Carlo simulations.
;
_computing_data_collection 'SMART-5.631 (Bruker AXS, 2003)'
_computing_data_reduction 'SAINT 8.x (Bruker AXS, 1997-2011)'
_computing_molecular_graphics
;
O. V. Dolomanov, L. J. Bourhis, R. J. Gildea, J. A. K. Howard and H. Puschmann,
OLEX2: a complete structure solution, refinement and analysis program.
J. Appl. Cryst. (2009). 42, 339-341.
;
_computing_publication_material 'encif (Wadepohl, 2009-13); encifer 1.4 (CCDC, 2011)'
_computing_structure_refinement 'SHELX-2013 (Sheldrick 2013)'
_computing_structure_solution 'SUPERFLIP (Palatinus, 2007-2009)'
_diffrn_ambient_environment 'perfluoro polyether oil'
_diffrn_ambient_temperature 100(1)
_diffrn_detector 'CCD plate'
_diffrn_detector_area_resol_mean 8.19
_diffrn_detector_type CCD-PXL-KAF2
_diffrn_measured_fraction_theta_full 1.000
_diffrn_measured_fraction_theta_max 0.996
_diffrn_measurement_device 'three-circle diffractometer'
_diffrn_measurement_device_type 'Bruker AXS Smart 1000'
_diffrn_measurement_method '\f- and \w-scans'
_diffrn_measurement_specimen_support 'polyimid foil'
_diffrn_radiation_monochromator graphite
_diffrn_radiation_probe x-ray
_diffrn_radiation_type 'Mo K\a'
_diffrn_radiation_wavelength 0.71073
_diffrn_reflns_av_R_equivalents 0.0801
_diffrn_reflns_av_unetI/netI 0.0552
_diffrn_reflns_Laue_measured_fraction_full 1.000
_diffrn_reflns_Laue_measured_fraction_max 0.996
_diffrn_reflns_limit_h_max 16
_diffrn_reflns_limit_h_min -16
_diffrn_reflns_limit_k_max 24
_diffrn_reflns_limit_k_min -23
_diffrn_reflns_limit_l_max 28
_diffrn_reflns_limit_l_min -28
_diffrn_reflns_number 84182
_diffrn_reflns_point_group_measured_fraction_full 1.000
_diffrn_reflns_point_group_measured_fraction_max 0.996
_diffrn_reflns_theta_full 25.242
_diffrn_reflns_theta_max 31.506
_diffrn_reflns_theta_min 1.660
_diffrn_source 'sealed X-Ray tube (Mo)'
_diffrn_source_type 'fine focus tube'
_diffrn_standards_number 0
_exptl_absorpt_coefficient_mu 0.569
_exptl_absorpt_correction_T_max 0.7464
_exptl_absorpt_correction_T_min 0.6848
_exptl_absorpt_correction_type multi-scan
_exptl_absorpt_process_details
;
multi-scan from symmetry-related measurements (Blessing 1995)
SADABS (Sheldrick & Bruker AXS, 2004-2008)
;
_exptl_crystal_colour colourless
_exptl_crystal_density_diffrn 1.325
_exptl_crystal_description needle
_exptl_crystal_F_000 1440
_exptl_crystal_size_max 0.16
_exptl_crystal_size_mid 0.10
_exptl_crystal_size_min 0.06
_refine_diff_density_max 0.623
_refine_diff_density_min -0.390
_refine_diff_density_rms 0.097
_refine_ls_extinction_method none
_refine_ls_goodness_of_fit_ref 1.020
_refine_ls_hydrogen_treatment constr
_refine_ls_matrix_type full
_refine_ls_number_parameters 361
_refine_ls_number_reflns 11469
_refine_ls_number_restraints 0
_refine_ls_restrained_S_all 1.020
_refine_ls_R_factor_all 0.0645
_refine_ls_R_factor_gt 0.0371
_refine_ls_shift/su_max 0.001
_refine_ls_shift/su_mean 0.000
_refine_ls_structure_factor_coef Fsqd
_refine_ls_weighting_details 'w=1/[\s^2^(Fo^2^)+(0.0293P)^2^+2.0635P] where P=(Fo^2^+2Fc^2^)/3'
_refine_ls_weighting_scheme calc
_refine_ls_wR_factor_gt 0.0732
_refine_ls_wR_factor_ref 0.0823
_reflns_Friedel_coverage 0.000
_reflns_number_gt 8519
_reflns_number_total 11469
_reflns_threshold_expression 'I > 2\s(I)'
_cod_data_source_file ic500163c_si_001.cif
_cod_data_source_block ba_sb7
_cod_depositor_comments 'Adding full bibliography for 4338072--4338082.cif.'
_cod_original_sg_symbol_H-M 'P 21/c'
_cod_database_code 4338078
_audit_block_refno 1872
_audit_block_usercomment sb67
_shelxl_version_number 2013-4
_shelx_space_group_comment
;
The symmetry employed for this shelxl refinement is uniquely defined
by the following loop, which should always be used as a source of
symmetry information in preference to the above space-group names.
They are only intended as comments.
;
_shelx_estimated_absorpt_t_max 0.967
_shelx_estimated_absorpt_t_min 0.914
_olex2_refinement_description
;
1. Fixed Uiso
 At 1.2 times of:
  All C(H) groups, All C(H,H) groups
 At 1.5 times of:
  All C(H,H,H) groups
2.a Secondary CH2 refined with riding coordinates:
 C1(H1A,H1B), C2(H2A,H2B), C3(H3A,H3B)
2.b Aromatic/amide H refined with riding coordinates:
 C5(H5), C6(H6), C7(H7), C8(H8), C14(H14), C15(H15), C16(H16), C17(H17),
 C23(H23), C24(H24), C25(H25), C26(H26)
2.c Idealised Me refined as rotating group:
 C10(H10A,H10B,H10C), C11(H11A,H11B,H11C), C12(H12A,H12B,H12C), C19(H19A,H19B,
 H19C), C20(H20A,H20B,H20C), C21(H21A,H21B,H21C), C28(H28A,H28B,H28C), C29(H29A,
 H29B,H29C), C30(H30A,H30B,H30C)
;

loop_
_symmetry_equiv_pos_as_xyz
'x, y, z'
'-x, y+1/2, -z+1/2'
'-x, -y, -z'
'x, -y-1/2, z-1/2'

loop_
_atom_site_label
_atom_site_type_symbol
_atom_site_fract_x
_atom_site_fract_y
_atom_site_fract_z
_atom_site_U_iso_or_equiv
_atom_site_adp_type
_atom_site_occupancy
_atom_site_site_symmetry_order
_atom_site_calc_flag
_atom_site_refinement_flags_posn
_atom_site_refinement_flags_adp
Zr Zr 0.70657(2) 0.23931(2) 0.34121(2) 0.00888(4) Uani 1 1 d . .
Cl Cl 0.69552(4) 0.28093(3) 0.21523(2) 0.01722(10) Uani 1 1 d . .
P P 0.75188(4) 0.19415(3) 0.48043(2) 0.01136(9) Uani 1 1 d . .
Si1 Si 0.85962(5) 0.08449(3) 0.28548(3) 0.01430(11) Uani 1 1 d . .
Si2 Si 0.80799(5) 0.42922(3) 0.38315(3) 0.01507(11) Uani 1 1 d . .
Si3 Si 0.40070(4) 0.20318(3) 0.29983(3) 0.01187(10) Uani 1 1 d . .
N1 N 0.76101(14) 0.11858(9) 0.33605(8) 0.0122(3) Uani 1 1 d . .
N2 N 0.83485(13) 0.32462(10) 0.39501(8) 0.0124(3) Uani 1 1 d . .
N3 N 0.53210(13) 0.25021(9) 0.35533(7) 0.0104(3) Uani 1 1 d . .
C1 C 0.82871(17) 0.09626(12) 0.49476(10) 0.0168(4) Uani 1 1 d . .
H1A H 0.9090 0.1000 0.4846 0.020 Uiso 1 1 calc R U
H1B H 0.8413 0.0781 0.5455 0.020 Uiso 1 1 calc R U
C2 C 0.84775(17) 0.26717(12) 0.54166(9) 0.0164(4) Uani 1 1 d . .
H2A H 0.8044 0.3195 0.5402 0.020 Uiso 1 1 calc R U
H2B H 0.8700 0.2464 0.5921 0.020 Uiso 1 1 calc R U
C3 C 0.61056(16) 0.18481(12) 0.50583(10) 0.0145(4) Uani 1 1 d . .
H3A H 0.5609 0.1395 0.4790 0.017 Uiso 1 1 calc R U
H3B H 0.6278 0.1739 0.5585 0.017 Uiso 1 1 calc R U
C4 C 0.74700(17) 0.03802(12) 0.44319(10) 0.0156(4) Uani 1 1 d . .
C5 C 0.70120(19) -0.02963(13) 0.47117(12) 0.0217(4) Uani 1 1 d . .
H5 H 0.7248 -0.0386 0.5221 0.026 Uiso 1 1 calc R U
C6 C 0.62234(19) -0.08386(13) 0.42647(12) 0.0237(4) Uani 1 1 d . .
H6 H 0.5935 -0.1301 0.4464 0.028 Uiso 1 1 calc R U
C7 C 0.58593(19) -0.06990(12) 0.35235(12) 0.0221(4) Uani 1 1 d . .
H7 H 0.5311 -0.1064 0.3212 0.027 Uiso 1 1 calc R U
C8 C 0.62952(17) -0.00279(12) 0.32368(11) 0.0179(4) Uani 1 1 d . .
H8 H 0.6032 0.0062 0.2728 0.021 Uiso 1 1 calc R U
C9 C 0.71136(16) 0.05221(11) 0.36757(10) 0.0138(3) Uani 1 1 d . .
C10 C 0.97174(19) 0.16482(14) 0.28110(12) 0.0252(5) Uani 1 1 d . .
H10A H 0.9284 0.2149 0.2616 0.038 Uiso 1 1 calc R U
H10B H 1.0211 0.1468 0.2494 0.038 Uiso 1 1 calc R U
H10C H 1.0250 0.1751 0.3299 0.038 Uiso 1 1 calc R U
C11 C 0.9458(2) -0.00479(15) 0.33389(12) 0.0308(5) Uani 1 1 d . .
H11A H 0.9844 0.0097 0.3846 0.046 Uiso 1 1 calc R U
H11B H 1.0088 -0.0206 0.3105 0.046 Uiso 1 1 calc R U
H11C H 0.8897 -0.0504 0.3320 0.046 Uiso 1 1 calc R U
C12 C 0.77516(19) 0.05504(14) 0.19085(10) 0.0228(4) Uani 1 1 d . .
H12A H 0.7295 0.0048 0.1919 0.034 Uiso 1 1 calc R U
H12B H 0.8333 0.0463 0.1623 0.034 Uiso 1 1 calc R U
H12C H 0.7184 0.0986 0.1687 0.034 Uiso 1 1 calc R U
C13 C 0.96010(17) 0.27831(12) 0.51595(10) 0.0156(4) Uani 1 1 d . .
C14 C 1.07495(18) 0.25819(13) 0.56135(11) 0.0220(4) Uani 1 1 d . .
H14 H 1.0814 0.2400 0.6093 0.026 Uiso 1 1 calc R U
C15 C 1.17941(18) 0.26398(14) 0.53833(12) 0.0254(5) Uani 1 1 d . .
H15 H 1.2567 0.2509 0.5704 0.030 Uiso 1 1 calc R U
C16 C 1.17016(18) 0.28903(13) 0.46826(12) 0.0235(4) Uani 1 1 d . .
H16 H 1.2413 0.2929 0.4519 0.028 Uiso 1 1 calc R U
C17 C 1.05701(17) 0.30859(12) 0.42159(11) 0.0185(4) Uani 1 1 d . .
H17 H 1.0518 0.3254 0.3734 0.022 Uiso 1 1 calc R U
C18 C 0.95033(16) 0.30391(12) 0.44434(10) 0.0138(4) Uani 1 1 d . .
C19 C 0.9224(2) 0.48145(15) 0.34590(14) 0.0327(5) Uani 1 1 d . .
H19A H 1.0038 0.4747 0.3795 0.049 Uiso 1 1 calc R U
H19B H 0.9027 0.5395 0.3398 0.049 Uiso 1 1 calc R U
H19C H 0.9210 0.4577 0.2988 0.049 Uiso 1 1 calc R U
C20 C 0.8113(2) 0.47561(14) 0.47228(12) 0.0312(5) Uani 1 1 d . .
H20A H 0.7404 0.4570 0.4874 0.047 Uiso 1 1 calc R U
H20B H 0.8089 0.5350 0.4677 0.047 Uiso 1 1 calc R U
H20C H 0.8862 0.4593 0.5086 0.047 Uiso 1 1 calc R U
C21 C 0.65504(19) 0.44506(13) 0.31753(11) 0.0219(4) Uani 1 1 d . .
H21A H 0.6645 0.4529 0.2687 0.033 Uiso 1 1 calc R U
H21B H 0.6165 0.4933 0.3317 0.033 Uiso 1 1 calc R U
H21C H 0.6038 0.3973 0.3178 0.033 Uiso 1 1 calc R U
C22 C 0.54333(15) 0.26440(11) 0.48691(9) 0.0117(3) Uani 1 1 d . .
C23 C 0.51956(17) 0.31131(12) 0.54189(10) 0.0156(4) Uani 1 1 d . .
H23 H 0.5444 0.2917 0.5904 0.019 Uiso 1 1 calc R U
C24 C 0.46096(17) 0.38553(12) 0.52809(10) 0.0170(4) Uani 1 1 d . .
H24 H 0.4453 0.4162 0.5666 0.020 Uiso 1 1 calc R U
C25 C 0.42529(17) 0.41486(12) 0.45765(10) 0.0163(4) Uani 1 1 d . .
H25 H 0.3842 0.4655 0.4473 0.020 Uiso 1 1 calc R U
C26 C 0.45008(16) 0.36969(11) 0.40231(10) 0.0137(4) Uani 1 1 d . .
H26 H 0.4261 0.3905 0.3542 0.016 Uiso 1 1 calc R U
C27 C 0.50919(15) 0.29449(11) 0.41504(9) 0.0106(3) Uani 1 1 d . .
C28 C 0.43607(18) 0.16541(12) 0.21662(10) 0.0178(4) Uani 1 1 d . .
H28A H 0.4490 0.2117 0.1874 0.027 Uiso 1 1 calc R U
H28B H 0.3678 0.1325 0.1883 0.027 Uiso 1 1 calc R U
H28C H 0.5101 0.1321 0.2302 0.027 Uiso 1 1 calc R U
C29 C 0.35111(19) 0.11883(13) 0.35026(11) 0.0217(4) Uani 1 1 d . .
H29A H 0.4147 0.0770 0.3623 0.033 Uiso 1 1 calc R U
H29B H 0.2754 0.0950 0.3199 0.033 Uiso 1 1 calc R U
H29C H 0.3371 0.1402 0.3950 0.033 Uiso 1 1 calc R U
C30 C 0.26904(17) 0.27431(13) 0.26894(11) 0.0198(4) Uani 1 1 d . .
H30A H 0.2458 0.2951 0.3112 0.030 Uiso 1 1 calc R U
H30B H 0.1999 0.2454 0.2369 0.030 Uiso 1 1 calc R U
H30C H 0.2924 0.3198 0.2426 0.030 Uiso 1 1 calc R U

loop_
_atom_site_aniso_label
_atom_site_aniso_U_11
_atom_site_aniso_U_22
_atom_site_aniso_U_33
_atom_site_aniso_U_23
_atom_site_aniso_U_13
_atom_site_aniso_U_12
Zr 0.00855(7) 0.01171(8) 0.00653(7) 0.00006(6) 0.00233(5) -0.00065(6)
Cl 0.0217(2) 0.0217(2) 0.00898(18) 0.00215(16) 0.00538(16) -0.00223(18)
P 0.0115(2) 0.0147(2) 0.00769(19) 0.00160(16) 0.00224(16) 0.00051(17)
Si1 0.0134(2) 0.0174(3) 0.0127(2) -0.00095(19) 0.00458(19) 0.0028(2)
Si2 0.0171(2) 0.0135(3) 0.0149(2) -0.00028(19) 0.0047(2) -0.0028(2)
Si3 0.0110(2) 0.0157(3) 0.0088(2) 0.00016(18) 0.00249(17) -0.00194(19)
N1 0.0133(7) 0.0142(8) 0.0102(7) -0.0001(6) 0.0052(6) 0.0006(6)
N2 0.0113(7) 0.0152(8) 0.0101(7) 0.0004(6) 0.0023(5) -0.0017(6)
N3 0.0103(6) 0.0137(8) 0.0070(6) -0.0009(5) 0.0021(5) 0.0011(6)
C1 0.0174(9) 0.0190(10) 0.0131(8) 0.0044(7) 0.0029(7) 0.0059(7)
C2 0.0170(9) 0.0221(10) 0.0090(7) -0.0009(7) 0.0021(7) -0.0029(8)
C3 0.0147(8) 0.0190(10) 0.0100(8) 0.0027(7) 0.0037(6) -0.0015(7)
C4 0.0166(9) 0.0147(9) 0.0174(9) 0.0028(7) 0.0076(7) 0.0047(7)
C5 0.0238(10) 0.0195(11) 0.0247(10) 0.0076(8) 0.0115(8) 0.0046(8)
C6 0.0229(10) 0.0159(10) 0.0359(12) 0.0071(9) 0.0144(9) 0.0004(8)
C7 0.0195(10) 0.0138(10) 0.0332(11) -0.0027(8) 0.0076(8) -0.0030(8)
C8 0.0172(9) 0.0158(10) 0.0198(9) -0.0006(7) 0.0038(7) 0.0022(7)
C9 0.0127(8) 0.0128(9) 0.0175(8) 0.0008(7) 0.0066(7) 0.0034(7)
C10 0.0187(10) 0.0309(13) 0.0288(11) -0.0061(9) 0.0111(9) -0.0033(9)
C11 0.0307(12) 0.0354(14) 0.0296(12) 0.0089(10) 0.0138(10) 0.0187(10)
C12 0.0230(10) 0.0303(12) 0.0159(9) -0.0088(8) 0.0065(8) -0.0007(9)
C13 0.0134(8) 0.0183(10) 0.0127(8) -0.0034(7) -0.0005(7) -0.0014(7)
C14 0.0171(9) 0.0250(11) 0.0182(9) -0.0031(8) -0.0044(7) -0.0005(8)
C15 0.0125(9) 0.0293(12) 0.0283(11) -0.0066(9) -0.0044(8) 0.0014(8)
C16 0.0130(9) 0.0255(11) 0.0323(11) -0.0095(9) 0.0069(8) -0.0040(8)
C17 0.0150(9) 0.0197(10) 0.0220(9) -0.0060(8) 0.0072(7) -0.0046(8)
C18 0.0105(8) 0.0153(9) 0.0143(8) -0.0052(7) 0.0011(6) -0.0030(7)
C19 0.0293(12) 0.0289(13) 0.0425(14) 0.0081(11) 0.0141(11) -0.0084(10)
C20 0.0443(14) 0.0223(12) 0.0243(11) -0.0068(9) 0.0049(10) 0.0081(10)
C21 0.0250(10) 0.0179(10) 0.0213(10) 0.0037(8) 0.0037(8) 0.0014(8)
C22 0.0100(7) 0.0158(9) 0.0097(7) 0.0007(7) 0.0033(6) -0.0018(7)
C23 0.0159(9) 0.0220(10) 0.0099(8) -0.0016(7) 0.0053(7) -0.0016(7)
C24 0.0179(9) 0.0206(10) 0.0141(8) -0.0063(7) 0.0071(7) -0.0022(8)
C25 0.0162(9) 0.0131(9) 0.0204(9) -0.0025(7) 0.0064(7) 0.0002(7)
C26 0.0131(8) 0.0170(9) 0.0114(8) 0.0005(7) 0.0037(6) -0.0016(7)
C27 0.0102(8) 0.0134(9) 0.0089(7) -0.0011(6) 0.0041(6) -0.0018(6)
C28 0.0196(9) 0.0206(10) 0.0130(8) -0.0040(7) 0.0044(7) -0.0027(8)
C29 0.0221(10) 0.0228(11) 0.0208(10) 0.0029(8) 0.0067(8) -0.0064(8)
C30 0.0134(9) 0.0278(11) 0.0170(9) -0.0010(8) 0.0022(7) 0.0004(8)

loop_
_atom_type_symbol
_atom_type_description
_atom_type_scat_dispersion_real
_atom_type_scat_dispersion_imag
_atom_type_scat_source
C C 0.0033 0.0016 'International Tables Vol C Tables 4.2.6.8 and 6.1.1.4'
H H 0.0000 0.0000 'International Tables Vol C Tables 4.2.6.8 and 6.1.1.4'
Cl Cl 0.1484 0.1585 'International Tables Vol C Tables 4.2.6.8 and 6.1.1.4'
N N 0.0061 0.0033 'International Tables Vol C Tables 4.2.6.8 and 6.1.1.4'
P P 0.1023 0.0942 'International Tables Vol C Tables 4.2.6.8 and 6.1.1.4'
Si Si 0.0817 0.0704 'International Tables Vol C Tables 4.2.6.8 and 6.1.1.4'
Zr Zr -2.9673 0.5597 'International Tables Vol C Tables 4.2.6.8 and 6.1.1.4'

loop_
_geom_angle_atom_site_label_1
_geom_angle_atom_site_label_2
_geom_angle_atom_site_label_3
_geom_angle
Cl Zr P 172.108(17)
N1 Zr Cl 98.76(4)
N1 Zr P 78.78(4)
N2 Zr Cl 97.85(5)
N2 Zr P 77.13(5)
N2 Zr N1 119.05(7)
N2 Zr N3 116.26(6)
N3 Zr Cl 107.93(4)
N3 Zr P 79.87(4)
N3 Zr N1 113.18(6)
C1 P Zr 110.42(6)
C1 P C2 107.95(9)
C2 P Zr 112.10(7)
C3 P Zr 110.41(6)
C3 P C1 108.15(9)
C3 P C2 107.67(9)
N1 Si1 C10 110.46(9)
N1 Si1 C11 107.76(9)
N1 Si1 C12 112.27(9)
C10 Si1 C11 107.88(11)
C10 Si1 C12 108.55(10)
C11 Si1 C12 109.82(11)
N2 Si2 C19 112.77(10)
N2 Si2 C20 108.96(9)
N2 Si2 C21 108.80(9)
C19 Si2 C20 108.90(12)
C19 Si2 C21 107.53(11)
C20 Si2 C21 109.86(11)
N3 Si3 C28 108.41(9)
N3 Si3 C29 110.06(9)
N3 Si3 C30 113.15(9)
C28 Si3 C29 111.41(10)
C28 Si3 C30 106.46(9)
C29 Si3 C30 107.34(10)
Si1 N1 Zr 124.73(8)
C9 N1 Zr 123.01(12)
C9 N1 Si1 111.95(12)
Si2 N2 Zr 121.55(8)
C18 N2 Zr 123.94(12)
C18 N2 Si2 114.50(12)
Si3 N3 Zr 124.55(8)
C27 N3 Zr 122.30(11)
C27 N3 Si3 113.07(11)
P C1 H1A 110.5
P C1 H1B 110.5
H1A C1 H1B 108.7
C4 C1 P 106.23(13)
C4 C1 H1A 110.5
C4 C1 H1B 110.5
P C2 H2A 110.4
P C2 H2B 110.4
H2A C2 H2B 108.6
C13 C2 P 106.50(13)
C13 C2 H2A 110.4
C13 C2 H2B 110.4
P C3 H3A 110.3
P C3 H3B 110.3
H3A C3 H3B 108.6
C22 C3 P 106.99(12)
C22 C3 H3A 110.3
C22 C3 H3B 110.3
C5 C4 C1 119.02(18)
C5 C4 C9 119.53(18)
C9 C4 C1 121.39(17)
C4 C5 H5 119.2
C6 C5 C4 121.6(2)
C6 C5 H5 119.2
C5 C6 H6 120.4
C5 C6 C7 119.23(19)
C7 C6 H6 120.4
C6 C7 H7 120.0
C8 C7 C6 120.00(19)
C8 C7 H7 120.0
C7 C8 H8 119.0
C7 C8 C9 121.93(19)
C9 C8 H8 119.0
C4 C9 N1 121.42(16)
C8 C9 N1 120.82(17)
C8 C9 C4 117.70(18)
Si1 C10 H10A 109.5
Si1 C10 H10B 109.5
Si1 C10 H10C 109.5
H10A C10 H10B 109.5
H10A C10 H10C 109.5
H10B C10 H10C 109.5
Si1 C11 H11A 109.5
Si1 C11 H11B 109.5
Si1 C11 H11C 109.5
H11A C11 H11B 109.5
H11A C11 H11C 109.5
H11B C11 H11C 109.5
Si1 C12 H12A 109.5
Si1 C12 H12B 109.5
Si1 C12 H12C 109.5
H12A C12 H12B 109.5
H12A C12 H12C 109.5
H12B C12 H12C 109.5
C14 C13 C2 120.24(18)
C14 C13 C18 119.05(18)
C18 C13 C2 120.57(16)
C13 C14 H14 119.1
C15 C14 C13 121.8(2)
C15 C14 H14 119.1
C14 C15 H15 120.4
C16 C15 C14 119.28(18)
C16 C15 H15 120.4
C15 C16 H16 119.9
C15 C16 C17 120.22(19)
C17 C16 H16 119.9
C16 C17 H17 119.4
C16 C17 C18 121.2(2)
C18 C17 H17 119.4
C13 C18 N2 121.61(16)
C17 C18 N2 119.98(17)
C17 C18 C13 118.41(17)
Si2 C19 H19A 109.5
Si2 C19 H19B 109.5
Si2 C19 H19C 109.5
H19A C19 H19B 109.5
H19A C19 H19C 109.5
H19B C19 H19C 109.5
Si2 C20 H20A 109.5
Si2 C20 H20B 109.5
Si2 C20 H20C 109.5
H20A C20 H20B 109.5
H20A C20 H20C 109.5
H20B C20 H20C 109.5
Si2 C21 H21A 109.5
Si2 C21 H21B 109.5
Si2 C21 H21C 109.5
H21A C21 H21B 109.5
H21A C21 H21C 109.5
H21B C21 H21C 109.5
C23 C22 C3 119.39(16)
C23 C22 C27 119.00(17)
C27 C22 C3 121.53(16)
C22 C23 H23 119.0
C24 C23 C22 121.99(17)
C24 C23 H23 119.0
C23 C24 H24 120.3
C23 C24 C25 119.40(17)
C25 C24 H24 120.3
C24 C25 H25 120.3
C24 C25 C26 119.48(18)
C26 C25 H25 120.3
C25 C26 H26 119.0
C25 C26 C27 122.07(17)
C27 C26 H26 119.0
C22 C27 N3 122.39(16)
C26 C27 N3 119.56(15)
C26 C27 C22 118.05(16)
Si3 C28 H28A 109.5
Si3 C28 H28B 109.5
Si3 C28 H28C 109.5
H28A C28 H28B 109.5
H28A C28 H28C 109.5
H28B C28 H28C 109.5
Si3 C29 H29A 109.5
Si3 C29 H29B 109.5
Si3 C29 H29C 109.5
H29A C29 H29B 109.5
H29A C29 H29C 109.5
H29B C29 H29C 109.5
Si3 C30 H30A 109.5
Si3 C30 H30B 109.5
Si3 C30 H30C 109.5
H30A C30 H30B 109.5
H30A C30 H30C 109.5
H30B C30 H30C 109.5

loop_
_geom_bond_atom_site_label_1
_geom_bond_atom_site_label_2
_geom_bond_distance
Zr Cl 2.4794(13)
Zr P 2.6796(14)
Zr N1 2.0911(18)
Zr N2 2.0839(16)
Zr N3 2.0891(17)
P C1 1.817(2)
P C2 1.819(2)
P C3 1.815(2)
Si1 N1 1.7664(17)
Si1 C10 1.857(2)
Si1 C11 1.866(2)
Si1 C12 1.868(2)
Si2 N2 1.7513(18)
Si2 C19 1.862(2)
Si2 C20 1.862(2)
Si2 C21 1.867(2)
Si3 N3 1.7603(16)
Si3 C28 1.857(2)
Si3 C29 1.866(2)
Si3 C30 1.867(2)
N1 C9 1.437(2)
N2 C18 1.435(2)
N3 C27 1.440(2)
C1 H1A 0.9900
C1 H1B 0.9900
C1 C4 1.502(3)
C2 H2A 0.9900
C2 H2B 0.9900
C2 C13 1.506(3)
C3 H3A 0.9900
C3 H3B 0.9900
C3 C22 1.510(3)
C4 C5 1.398(3)
C4 C9 1.413(3)
C5 H5 0.9500
C5 C6 1.384(3)
C6 H6 0.9500
C6 C7 1.385(3)
C7 H7 0.9500
C7 C8 1.385(3)
C8 H8 0.9500
C8 C9 1.402(3)
C10 H10A 0.9800
C10 H10B 0.9800
C10 H10C 0.9800
C11 H11A 0.9800
C11 H11B 0.9800
C11 H11C 0.9800
C12 H12A 0.9800
C12 H12B 0.9800
C12 H12C 0.9800
C13 C14 1.398(3)
C13 C18 1.411(3)
C14 H14 0.9500
C14 C15 1.383(3)
C15 H15 0.9500
C15 C16 1.381(3)
C16 H16 0.9500
C16 C17 1.391(3)
C17 H17 0.9500
C17 C18 1.403(3)
C19 H19A 0.9800
C19 H19B 0.9800
C19 H19C 0.9800
C20 H20A 0.9800
C20 H20B 0.9800
C20 H20C 0.9800
C21 H21A 0.9800
C21 H21B 0.9800
C21 H21C 0.9800
C22 C23 1.392(3)
C22 C27 1.414(2)
C23 H23 0.9500
C23 C24 1.382(3)
C24 H24 0.9500
C24 C25 1.385(3)
C25 H25 0.9500
C25 C26 1.386(3)
C26 H26 0.9500
C26 C27 1.398(3)
C28 H28A 0.9800
C28 H28B 0.9800
C28 H28C 0.9800
C29 H29A 0.9800
C29 H29B 0.9800
C29 H29C 0.9800
C30 H30A 0.9800
C30 H30B 0.9800
C30 H30C 0.9800

loop_
_geom_torsion_atom_site_label_1
_geom_torsion_atom_site_label_2
_geom_torsion_atom_site_label_3
_geom_torsion_atom_site_label_4
_geom_torsion
Zr P C1 C4 -56.96(14)
Zr P C2 C13 -54.30(14)
Zr P C3 C22 -53.96(13)
Zr N1 C9 C4 -76.2(2)
Zr N1 C9 C8 106.52(18)
Zr N2 C18 C13 -77.3(2)
Zr N2 C18 C17 102.46(18)
Zr N3 C27 C22 -73.2(2)
Zr N3 C27 C26 107.48(16)
P C1 C4 C5 -119.39(17)
P C1 C4 C9 57.7(2)
P C2 C13 C14 -118.56(18)
P C2 C13 C18 57.2(2)
P C3 C22 C23 -117.57(16)
P C3 C22 C27 59.22(19)
Si1 N1 C9 C4 109.85(17)
Si1 N1 C9 C8 -67.40(19)
Si2 N2 C18 C13 102.40(18)
Si2 N2 C18 C17 -77.86(19)
Si3 N3 C27 C22 103.79(16)
Si3 N3 C27 C26 -75.56(18)
C1 P C2 C13 67.52(15)
C1 P C3 C22 -174.87(12)
C1 C4 C5 C6 177.83(18)
C1 C4 C9 N1 6.2(3)
C1 C4 C9 C8 -176.51(17)
C2 P C1 C4 -179.82(13)
C2 P C3 C22 68.72(14)
C2 C13 C14 C15 176.88(19)
C2 C13 C18 N2 3.6(3)
C2 C13 C18 C17 -176.14(17)
C3 P C1 C4 63.94(15)
C3 P C2 C13 -175.93(12)
C3 C22 C23 C24 178.46(17)
C3 C22 C27 N3 2.3(3)
C3 C22 C27 C26 -178.31(16)
C4 C5 C6 C7 -1.3(3)
C5 C4 C9 N1 -176.74(17)
C5 C4 C9 C8 0.6(3)
C5 C6 C7 C8 0.7(3)
C6 C7 C8 C9 0.5(3)
C7 C8 C9 N1 176.16(17)
C7 C8 C9 C4 -1.2(3)
C9 C4 C5 C6 0.7(3)
C10 Si1 N1 Zr 31.63(13)
C10 Si1 N1 C9 -154.57(13)
C11 Si1 N1 Zr 149.26(11)
C11 Si1 N1 C9 -36.95(15)
C12 Si1 N1 Zr -89.68(12)
C12 Si1 N1 C9 84.12(14)
C13 C14 C15 C16 -1.1(3)
C14 C13 C18 N2 179.40(17)
C14 C13 C18 C17 -0.3(3)
C14 C15 C16 C17 0.3(3)
C15 C16 C17 C18 0.4(3)
C16 C17 C18 N2 179.88(18)
C16 C17 C18 C13 -0.4(3)
C18 C13 C14 C15 1.1(3)
C19 Si2 N2 Zr -119.71(12)
C19 Si2 N2 C18 60.60(16)
C20 Si2 N2 Zr 119.25(11)
C20 Si2 N2 C18 -60.43(16)
C21 Si2 N2 Zr -0.51(12)
C21 Si2 N2 C18 179.81(13)
C22 C23 C24 C25 -0.5(3)
C23 C22 C27 N3 179.12(16)
C23 C22 C27 C26 -1.5(2)
C23 C24 C25 C26 -0.7(3)
C24 C25 C26 C27 0.7(3)
C25 C26 C27 N3 179.79(16)
C25 C26 C27 C22 0.4(3)
C27 C22 C23 C24 1.6(3)
C28 Si3 N3 Zr -13.65(12)
C28 Si3 N3 C27 169.47(12)
C29 Si3 N3 Zr 108.42(11)
C29 Si3 N3 C27 -68.45(15)
C30 Si3 N3 Zr -131.50(10)
C30 Si3 N3 C27 51.63(15)
